data_7119619
loop_
_publ_author_name
'Ramya Raghunathan'
'Elango Kumarasamy'
'Steffen Jockusch'
'Angel Ugrinov'
'J. Sivaguru'

_publ_section_title
;
 Engaging electronic effects for atropselective [5+2]-photocycloaddition
 of maleimides
;
_journal_name_full Chem.Commun.
_journal_page_first 8305
_journal_volume 52
_journal_year 2016
_chemical_formula_moiety 'C15 H15 N O3'
_chemical_formula_sum 'C15 H15 N O3'
_chemical_formula_weight 257.28
_space_group_crystal_system monoclinic
_space_group_IT_number 14
_space_group_name_Hall '-P 2yn'
_space_group_name_H-M_alt 'P 1 21/n 1'
_symmetry_space_group_name_Hall '-P 2yn'
_symmetry_space_group_name_H-M 'P 1 21/n 1'
_atom_sites_solution_hydrogens geom
_atom_sites_solution_primary direct
_audit_creation_date 2015-01-28
_audit_creation_method
;
Olex2 1.2
(compiled 2015.01.26 svn.r3150 for OlexSys, GUI svn.r4998)
;
_audit_update_record
;
2016-03-22 deposited with the CCDC.
2016-05-23 downloaded from the CCDC.
;
_cell_angle_alpha 90
_cell_angle_beta 109.285(2)
_cell_angle_gamma 90
_cell_formula_units_Z 8
_cell_length_a 16.9222(7)
_cell_length_b 7.6509(3)
_cell_length_c 20.5384(8)
_cell_measurement_reflns_used 7193
_cell_measurement_temperature 296(2)
_cell_measurement_theta_max 66.548
_cell_measurement_theta_min 5.540
_cell_volume 2509.90(18)
_computing_cell_refinement 'SAINT v8.34A (Bruker, 2013)'
_computing_data_reduction 'SAINT v8.34A (Bruker, 2013)'
_computing_molecular_graphics 'Olex2 (Dolomanov et al., 2009)'
_computing_publication_material 'Olex2 (Dolomanov et al., 2009)'
_computing_structure_refinement 'XL (Sheldrick, 2008)'
_computing_structure_solution 'ShelXS (Sheldrick, 2008)'
_diffrn_ambient_temperature 296.15
_diffrn_measured_fraction_theta_full 0.951
_diffrn_measured_fraction_theta_max 0.969
_diffrn_measurement_device_type 'Bruker APEX-II CCD'
_diffrn_measurement_method '\f and \w scans'
_diffrn_radiation_type CuK\a
_diffrn_radiation_wavelength 1.54178
_diffrn_reflns_av_R_equivalents 0.0456
_diffrn_reflns_av_unetI/netI 0.0494
_diffrn_reflns_Laue_measured_fraction_full 0.951
_diffrn_reflns_Laue_measured_fraction_max 0.969
_diffrn_reflns_limit_h_max 20
_diffrn_reflns_limit_h_min -20
_diffrn_reflns_limit_k_max 8
_diffrn_reflns_limit_k_min -9
_diffrn_reflns_limit_l_max 24
_diffrn_reflns_limit_l_min -23
_diffrn_reflns_number 15458
_diffrn_reflns_point_group_measured_fraction_full 0.951
_diffrn_reflns_point_group_measured_fraction_max 0.969
_diffrn_reflns_theta_full 67.679
_diffrn_reflns_theta_max 66.763
_diffrn_reflns_theta_min 5.539
_diffrn_standards_number 0
_exptl_absorpt_coefficient_mu 0.779
_exptl_absorpt_correction_T_max 0.7528
_exptl_absorpt_correction_T_min 0.6800
_exptl_absorpt_correction_type multi-scan
_exptl_absorpt_process_details
;
SADABS-2014/2 (Bruker,2014/2) was used for absorption correction.
wR2(int) was 0.0870 before and 0.0633 after correction.
The Ratio of minimum to maximum transmission is 0.9033.
The \l/2 correction factor is 0.00150.
;
_exptl_crystal_colour 'clear colourless'
_exptl_crystal_colour_lustre clear
_exptl_crystal_colour_primary colourless
_exptl_crystal_density_diffrn 1.362
_exptl_crystal_description plate
_exptl_crystal_F_000 1088
_exptl_crystal_size_max 0.227
_exptl_crystal_size_mid 0.221
_exptl_crystal_size_min 0.045
_refine_diff_density_max 0.763
_refine_diff_density_min -0.613
_refine_diff_density_rms 0.160
_refine_ls_extinction_coef 0.0030(4)
_refine_ls_extinction_expression Fc^*^=kFc[1+0.001xFc^2^\l^3^/sin(2\q)]^-1/4^
_refine_ls_extinction_method SHELXL
_refine_ls_goodness_of_fit_ref 1.092
_refine_ls_hydrogen_treatment constr
_refine_ls_matrix_type full
_refine_ls_number_parameters 348
_refine_ls_number_reflns 4309
_refine_ls_number_restraints 0
_refine_ls_restrained_S_all 1.092
_refine_ls_R_factor_all 0.1162
_refine_ls_R_factor_gt 0.1101
_refine_ls_shift/su_max 0.000
_refine_ls_shift/su_mean 0.000
_refine_ls_structure_factor_coef Fsqd
_refine_ls_weighting_details 'w=1/[\s^2^(Fo^2^)+(0.0636P)^2^+29.5786P] where P=(Fo^2^+2Fc^2^)/3'
_refine_ls_weighting_scheme calc
_refine_ls_wR_factor_gt 0.2873
_refine_ls_wR_factor_ref 0.2902
_reflns_Friedel_coverage 0.000
_reflns_Friedel_fraction_full .
_reflns_Friedel_fraction_max .
_reflns_number_gt 3820
_reflns_number_total 4309
_reflns_threshold_expression 'I > 2\s(I)'
_cod_data_source_file c6cc02962k2.cif
_cod_data_source_block 2f
_cod_database_code 7119619
_shelxl_version_number 2014-3
_shelx_space_group_comment
;
The symmetry employed for this shelxl refinement is uniquely defined
by the following loop, which should always be used as a source of
symmetry information in preference to the above space-group names.
They are only intended as comments.
;
_olex2_refinement_description
;
1. Fixed Uiso
 At 1.2 times of:
  All C(H) groups, All C(H,H) groups
 At 1.5 times of:
  All C(H,H,H) groups
2.a Ternary CH refined with riding coordinates:
 C5(H5), C24(H24)
2.b Secondary CH2 refined with riding coordinates:
 C4(H4A,H4B), C6(H6A,H6B), C25(H25A,H25B), C27(H27A,H27B)
2.c Aromatic/amide H refined with riding coordinates:
 C8(H8), C9(H9), C11(H11), C15(H15), C18(H18), C22(H22), C23(H23), C29(H29)
2.d Idealised Me refined as rotating group:
 C1(H1A,H1B,H1C), C13(H13A,H13B,H13C), C16(H16A,H16B,H16C), C30(H30A,H30B,H30C)
;
_olex2_submission_special_instructions 'No special instructions were received'

loop_
_space_group_symop_operation_xyz
'x, y, z'
'-x+1/2, y+1/2, -z+1/2'
'-x, -y, -z'
'x-1/2, -y-1/2, z-1/2'

loop_
_atom_site_label
_atom_site_type_symbol
_atom_site_fract_x
_atom_site_fract_y
_atom_site_fract_z
_atom_site_U_iso_or_equiv
_atom_site_adp_type
_atom_site_occupancy
_atom_site_site_symmetry_order
_atom_site_calc_flag
_atom_site_refinement_flags_posn
_atom_site_refinement_flags_adp
_atom_site_refinement_flags_occupancy
_atom_site_disorder_assembly
_atom_site_disorder_group
O1 O 0.7204(2) 0.9272(5) 0.0498(2) 0.0217(9) Uani 1 1 d . . . . .
O2 O 0.7476(3) 0.8783(6) 0.1862(2) 0.0287(11) Uani 1 1 d . . . . .
O3 O 0.4579(2) 0.6844(5) 0.0306(2) 0.0230(10) Uani 1 1 d . . . . .
O4 O 1.1847(2) 0.5746(6) -0.0566(2) 0.0227(10) Uani 1 1 d . . . . .
O5 O 0.9407(2) 0.8072(5) -0.0275(2) 0.0215(10) Uani 1 1 d . . . . .
O6 O 1.0970(3) 0.6394(6) -0.1919(2) 0.0324(11) Uani 1 1 d . . . . .
N1 N 0.5691(3) 0.5417(6) 0.1056(2) 0.0184(11) Uani 1 1 d . . . . .
N2 N 0.9882(3) 0.9578(6) -0.1032(2) 0.0176(10) Uani 1 1 d . . . . .
C1 C 0.6867(4) 0.9997(9) -0.0186(3) 0.0268(14) Uani 1 1 d . . . . .
H1A H 0.6696 0.9066 -0.0516 0.040 Uiso 1 1 calc GR . . . .
H1B H 0.7288 1.0689 -0.0283 0.040 Uiso 1 1 calc GR . . . .
H1C H 0.6393 1.0718 -0.0213 0.040 Uiso 1 1 calc GR . . . .
C2 C 0.6696(4) 0.8185(7) 0.0702(3) 0.0187(12) Uani 1 1 d . . . . .
C3 C 0.7146(4) 0.7650(8) 0.1446(3) 0.0186(12) Uani 1 1 d . . . . .
C4 C 0.7185(4) 0.5744(8) 0.1639(3) 0.0195(13) Uani 1 1 d . . . . .
H4A H 0.7735 0.5290 0.1680 0.023 Uiso 1 1 calc R . . . .
H4B H 0.7110 0.5630 0.2085 0.023 Uiso 1 1 calc R . . . .
C5 C 0.6533(3) 0.4679(7) 0.1120(3) 0.0180(12) Uani 1 1 d . . . . .
H5 H 0.6622 0.4733 0.0672 0.022 Uiso 1 1 calc R . . . .
C6 C 0.6487(4) 0.2751(8) 0.1329(3) 0.0236(13) Uani 1 1 d . . . . .
H6A H 0.6482 0.1970 0.0956 0.028 Uiso 1 1 calc R . . . .
H6B H 0.6959 0.2457 0.1734 0.028 Uiso 1 1 calc R . . . .
C7 C 0.5678(4) 0.2637(8) 0.1481(3) 0.0201(12) Uani 1 1 d . . . . .
C8 C 0.5359(4) 0.1246(8) 0.1749(3) 0.0253(14) Uani 1 1 d . . . . .
H8 H 0.5628 0.0167 0.1829 0.030 Uiso 1 1 calc R . . . .
C9 C 0.4619(4) 0.1525(9) 0.1896(3) 0.0291(15) Uani 1 1 d . . . . .
H9 H 0.4375 0.0600 0.2054 0.035 Uiso 1 1 calc R . . . .
C10 C 0.5253(3) 0.4235(8) 0.1338(3) 0.0194(12) Uani 1 1 d . . . . .
C11 C 0.4247(4) 0.3133(9) 0.1811(3) 0.0263(14) Uani 1 1 d . . . . .
H11 H 0.3770 0.3283 0.1935 0.032 Uiso 1 1 calc R . . . .
C12 C 0.4559(4) 0.4572(8) 0.1542(3) 0.0226(13) Uani 1 1 d . . . . .
C13 C 0.4205(4) 0.6364(8) 0.1558(3) 0.0264(14) Uani 1 1 d . . . . .
H13A H 0.4649 0.7210 0.1668 0.040 Uiso 1 1 calc GR . . . .
H13B H 0.3934 0.6400 0.1901 0.040 Uiso 1 1 calc GR . . . .
H13C H 0.3805 0.6629 0.1114 0.040 Uiso 1 1 calc GR . . . .
C14 C 0.5334(3) 0.6652(7) 0.0553(3) 0.0181(12) Uani 1 1 d . . . . .
C15 C 0.5915(4) 0.7752(8) 0.0326(3) 0.0212(13) Uani 1 1 d . . . . .
H15 H 0.5717 0.8181 -0.0123 0.025 Uiso 1 1 calc R . . . .
C16 C 1.2093(4) 0.4988(9) 0.0108(3) 0.0263(14) Uani 1 1 d . . . . .
H16A H 1.2194 0.5899 0.0447 0.039 Uiso 1 1 calc GR . . . .
H16B H 1.2596 0.4320 0.0184 0.039 Uiso 1 1 calc GR . . . .
H16C H 1.1656 0.4237 0.0145 0.039 Uiso 1 1 calc GR . . . .
C17 C 1.1179(4) 0.6848(8) -0.0738(3) 0.0205(13) Uani 1 1 d . . . . .
C18 C 1.0706(4) 0.7223(8) -0.0347(3) 0.0195(12) Uani 1 1 d . . . . .
H18 H 1.0872 0.6740 0.0093 0.023 Uiso 1 1 calc R . . . .
C19 C 0.9947(4) 0.8322(8) -0.0542(3) 0.0196(12) Uani 1 1 d . . . . .
C20 C 0.9206(4) 1.0764(8) -0.1281(3) 0.0180(12) Uani 1 1 d . . . . .
C21 C 0.8346(4) 1.0421(8) -0.1452(3) 0.0221(13) Uani 1 1 d . . . . .
C22 C 0.7814(4) 1.1852(8) -0.1682(3) 0.0251(14) Uani 1 1 d . . . . .
H22 H 0.7240 1.1680 -0.1796 0.030 Uiso 1 1 calc R . . . .
C23 C 0.8102(4) 1.3515(9) -0.1747(3) 0.0291(15) Uani 1 1 d . . . . .
H23 H 0.7730 1.4447 -0.1875 0.035 Uiso 1 1 calc R . . . .
C24 C 1.0661(3) 1.0393(8) -0.1096(3) 0.0192(13) Uani 1 1 d . . . . .
H24 H 1.1114 1.0326 -0.0652 0.023 Uiso 1 1 calc R . . . .
C25 C 1.0901(4) 0.9383(8) -0.1631(3) 0.0218(13) Uani 1 1 d . . . . .
H25A H 1.0473 0.9549 -0.2077 0.026 Uiso 1 1 calc R . . . .
H25B H 1.1421 0.9850 -0.1660 0.026 Uiso 1 1 calc R . . . .
C26 C 1.1007(4) 0.7461(8) -0.1479(3) 0.0234(13) Uani 1 1 d . . . . .
C27 C 1.0425(4) 1.2321(8) -0.1278(3) 0.0239(13) Uani 1 1 d . . . . .
H27A H 1.0724 1.3082 -0.0899 0.029 Uiso 1 1 calc R . . . .
H27B H 1.0553 1.2666 -0.1687 0.029 Uiso 1 1 calc R . . . .
C28 C 0.9501(4) 1.2396(8) -0.1406(3) 0.0218(13) Uani 1 1 d . . . . .
C29 C 0.8949(4) 1.3780(8) -0.1619(3) 0.0254(14) Uani 1 1 d . . . . .
H29 H 0.9146 1.4884 -0.1677 0.030 Uiso 1 1 calc R . . . .
C30 C 0.7988(4) 0.8615(8) -0.1451(3) 0.0253(14) Uani 1 1 d . . . . .
H30A H 0.8004 0.8324 -0.0992 0.038 Uiso 1 1 calc GR . . . .
H30B H 0.8313 0.7782 -0.1603 0.038 Uiso 1 1 calc GR . . . .
H30C H 0.7419 0.8591 -0.1756 0.038 Uiso 1 1 calc GR . . . .

loop_
_atom_site_aniso_label
_atom_site_aniso_U_11
_atom_site_aniso_U_22
_atom_site_aniso_U_33
_atom_site_aniso_U_23
_atom_site_aniso_U_13
_atom_site_aniso_U_12
O1 0.024(2) 0.019(2) 0.022(2) 0.0020(17) 0.0089(17) -0.0038(17)
O2 0.035(2) 0.026(2) 0.025(2) -0.0040(19) 0.0092(19) -0.007(2)
O3 0.018(2) 0.021(2) 0.026(2) 0.0006(17) 0.0025(17) 0.0008(17)
O4 0.018(2) 0.024(2) 0.025(2) 0.0003(18) 0.0063(17) 0.0045(17)
O5 0.021(2) 0.023(2) 0.023(2) 0.0023(17) 0.0102(17) -0.0020(17)
O6 0.042(3) 0.028(3) 0.025(2) -0.005(2) 0.008(2) 0.009(2)
N1 0.019(2) 0.016(3) 0.020(2) 0.0030(19) 0.0055(19) 0.004(2)
N2 0.015(2) 0.015(2) 0.024(3) 0.001(2) 0.0089(19) -0.0011(19)
C1 0.029(3) 0.025(3) 0.028(3) 0.007(3) 0.013(3) 0.002(3)
C2 0.021(3) 0.012(3) 0.023(3) -0.002(2) 0.006(2) -0.003(2)
C3 0.018(3) 0.021(3) 0.018(3) -0.001(2) 0.007(2) -0.004(2)
C4 0.017(3) 0.021(3) 0.018(3) 0.002(2) 0.003(2) 0.003(2)
C5 0.015(3) 0.016(3) 0.024(3) 0.001(2) 0.007(2) 0.004(2)
C6 0.030(3) 0.013(3) 0.029(3) 0.003(2) 0.012(3) 0.004(3)
C7 0.021(3) 0.018(3) 0.019(3) -0.002(2) 0.004(2) -0.005(2)
C8 0.035(3) 0.017(3) 0.026(3) 0.003(2) 0.012(3) 0.002(3)
C9 0.039(4) 0.024(3) 0.026(3) -0.001(3) 0.013(3) -0.010(3)
C10 0.018(3) 0.020(3) 0.016(3) 0.000(2) 0.001(2) -0.002(2)
C11 0.025(3) 0.026(3) 0.028(3) -0.002(3) 0.009(3) -0.005(3)
C12 0.022(3) 0.024(3) 0.022(3) -0.002(2) 0.007(2) -0.002(3)
C13 0.021(3) 0.025(3) 0.034(3) 0.000(3) 0.011(3) 0.003(3)
C14 0.019(3) 0.013(3) 0.019(3) -0.002(2) 0.002(2) -0.002(2)
C15 0.029(3) 0.016(3) 0.019(3) 0.002(2) 0.009(2) 0.002(2)
C16 0.022(3) 0.026(3) 0.031(3) 0.002(3) 0.008(3) 0.005(3)
C17 0.018(3) 0.015(3) 0.025(3) -0.001(2) 0.004(2) -0.001(2)
C18 0.020(3) 0.016(3) 0.021(3) 0.001(2) 0.004(2) -0.001(2)
C19 0.021(3) 0.017(3) 0.021(3) -0.003(2) 0.006(2) -0.003(2)
C20 0.023(3) 0.018(3) 0.014(3) -0.001(2) 0.009(2) 0.002(2)
C21 0.020(3) 0.020(3) 0.028(3) -0.005(2) 0.011(2) -0.002(2)
C22 0.025(3) 0.023(3) 0.027(3) 0.000(3) 0.009(3) 0.005(3)
C23 0.029(3) 0.025(4) 0.029(3) 0.002(3) 0.003(3) 0.010(3)
C24 0.014(3) 0.020(3) 0.024(3) -0.002(2) 0.007(2) -0.005(2)
C25 0.019(3) 0.025(3) 0.021(3) 0.003(2) 0.007(2) -0.002(3)
C26 0.018(3) 0.027(3) 0.023(3) -0.003(3) 0.002(2) -0.001(3)
C27 0.024(3) 0.018(3) 0.026(3) 0.003(2) 0.004(3) -0.004(3)
C28 0.026(3) 0.016(3) 0.023(3) -0.003(2) 0.009(2) -0.003(2)
C29 0.036(4) 0.016(3) 0.023(3) 0.000(2) 0.009(3) 0.000(3)
C30 0.020(3) 0.022(3) 0.034(3) -0.001(3) 0.008(3) -0.001(3)

loop_
_atom_type_symbol
_atom_type_description
_atom_type_scat_dispersion_real
_atom_type_scat_dispersion_imag
_atom_type_scat_source
C C 0.0181 0.0091 'International Tables Vol C Tables 4.2.6.8 and 6.1.1.4'
H H 0.0000 0.0000 'International Tables Vol C Tables 4.2.6.8 and 6.1.1.4'
N N 0.0311 0.0180 'International Tables Vol C Tables 4.2.6.8 and 6.1.1.4'
O O 0.0492 0.0322 'International Tables Vol C Tables 4.2.6.8 and 6.1.1.4'

loop_
_geom_angle_atom_site_label_1
_geom_angle_atom_site_label_2
_geom_angle_atom_site_label_3
_geom_angle
_geom_angle_site_symmetry_1
_geom_angle_site_symmetry_3
C2 O1 C1 116.7(5) . .
C17 O4 C16 117.1(5) . .
C10 N1 C5 109.6(4) . .
C14 N1 C5 119.4(5) . .
C14 N1 C10 125.9(5) . .
C19 N2 C20 125.1(5) . .
C19 N2 C24 119.7(5) . .
C20 N2 C24 109.2(4) . .
O1 C1 H1A 109.5 . .
O1 C1 H1B 109.5 . .
O1 C1 H1C 109.5 . .
H1A C1 H1B 109.5 . .
H1A C1 H1C 109.5 . .
H1B C1 H1C 109.5 . .
O1 C2 C3 108.5(5) . .
C15 C2 O1 125.4(5) . .
C15 C2 C3 126.0(5) . .
O2 C3 C2 118.3(5) . .
O2 C3 C4 122.4(5) . .
C4 C3 C2 119.2(5) . .
C3 C4 H4A 109.1 . .
C3 C4 H4B 109.1 . .
H4A C4 H4B 107.8 . .
C5 C4 C3 112.4(5) . .
C5 C4 H4A 109.1 . .
C5 C4 H4B 109.1 . .
N1 C5 C4 108.3(5) . .
N1 C5 H5 109.8 . .
N1 C5 C6 104.5(4) . .
C4 C5 H5 109.8 . .
C4 C5 C6 114.5(5) . .
C6 C5 H5 109.8 . .
C5 C6 H6A 110.9 . .
C5 C6 H6B 110.9 . .
H6A C6 H6B 108.9 . .
C7 C6 C5 104.2(5) . .
C7 C6 H6A 110.9 . .
C7 C6 H6B 110.9 . .
C8 C7 C6 128.9(6) . .
C8 C7 C10 120.9(6) . .
C10 C7 C6 110.2(5) . .
C7 C8 H8 121.2 . .
C7 C8 C9 117.5(6) . .
C9 C8 H8 121.2 . .
C8 C9 H9 119.4 . .
C11 C9 C8 121.2(6) . .
C11 C9 H9 119.4 . .
C7 C10 N1 110.1(5) . .
C12 C10 N1 127.8(5) . .
C12 C10 C7 121.6(6) . .
C9 C11 H11 118.8 . .
C9 C11 C12 122.4(6) . .
C12 C11 H11 118.8 . .
C10 C12 C11 115.8(6) . .
C10 C12 C13 123.9(6) . .
C11 C12 C13 120.0(5) . .
C12 C13 H13A 109.5 . .
C12 C13 H13B 109.5 . .
C12 C13 H13C 109.5 . .
H13A C13 H13B 109.5 . .
H13A C13 H13C 109.5 . .
H13B C13 H13C 109.5 . .
O3 C14 N1 122.1(5) . .
O3 C14 C15 121.0(5) . .
N1 C14 C15 116.9(5) . .
C2 C15 C14 126.2(5) . .
C2 C15 H15 116.9 . .
C14 C15 H15 116.9 . .
O4 C16 H16A 109.5 . .
O4 C16 H16B 109.5 . .
O4 C16 H16C 109.5 . .
H16A C16 H16B 109.5 . .
H16A C16 H16C 109.5 . .
H16B C16 H16C 109.5 . .
O4 C17 C26 108.6(5) . .
C18 C17 O4 126.0(5) . .
C18 C17 C26 125.2(5) . .
C17 C18 H18 116.6 . .
C17 C18 C19 126.8(5) . .
C19 C18 H18 116.6 . .
O5 C19 N2 123.1(5) . .
O5 C19 C18 120.0(5) . .
N2 C19 C18 116.9(5) . .
C21 C20 N2 128.1(5) . .
C28 C20 N2 110.1(5) . .
C28 C20 C21 121.6(6) . .
C20 C21 C30 123.7(5) . .
C22 C21 C20 115.9(6) . .
C22 C21 C30 120.2(5) . .
C21 C22 H22 118.5 . .
C23 C22 C21 122.9(6) . .
C23 C22 H22 118.5 . .
C22 C23 H23 120.3 . .
C29 C23 C22 119.5(6) . .
C29 C23 H23 120.3 . .
N2 C24 H24 109.6 . .
N2 C24 C27 104.7(5) . .
C25 C24 N2 107.9(5) . .
C25 C24 H24 109.6 . .
C25 C24 C27 115.2(5) . .
C27 C24 H24 109.6 . .
C24 C25 H25A 108.9 . .
C24 C25 H25B 108.9 . .
H25A C25 H25B 107.8 . .
C26 C25 C24 113.2(5) . .
C26 C25 H25A 108.9 . .
C26 C25 H25B 108.9 . .
O6 C26 C17 119.0(6) . .
O6 C26 C25 122.4(6) . .
C25 C26 C17 118.6(5) . .
C24 C27 H27A 110.8 . .
C24 C27 H27B 110.8 . .
H27A C27 H27B 108.9 . .
C28 C27 C24 104.5(5) . .
C28 C27 H27A 110.8 . .
C28 C27 H27B 110.8 . .
C20 C28 C27 110.4(5) . .
C29 C28 C20 119.8(6) . .
C29 C28 C27 129.9(6) . .
C23 C29 H29 120.1 . .
C28 C29 C23 119.8(6) . .
C28 C29 H29 120.1 . .
C21 C30 H30A 109.5 . .
C21 C30 H30B 109.5 . .
C21 C30 H30C 109.5 . .
H30A C30 H30B 109.5 . .
H30A C30 H30C 109.5 . .
H30B C30 H30C 109.5 . .

loop_
_geom_bond_atom_site_label_1
_geom_bond_atom_site_label_2
_geom_bond_distance
_geom_bond_site_symmetry_2
O1 C1 1.441(7) .
O1 C2 1.359(7) .
O2 C3 1.215(7) .
O3 C14 1.218(7) .
O4 C16 1.429(7) .
O4 C17 1.360(7) .
O5 C19 1.228(7) .
O6 C26 1.204(7) .
N1 C5 1.498(7) .
N1 C10 1.409(8) .
N1 C14 1.382(7) .
N2 C19 1.368(7) .
N2 C20 1.417(7) .
N2 C24 1.504(7) .
C1 H1A 0.9600 .
C1 H1B 0.9600 .
C1 H1C 0.9600 .
C2 C3 1.522(8) .
C2 C15 1.333(8) .
C3 C4 1.506(8) .
C4 H4A 0.9700 .
C4 H4B 0.9700 .
C4 C5 1.498(8) .
C5 H5 0.9800 .
C5 C6 1.545(8) .
C6 H6A 0.9700 .
C6 H6B 0.9700 .
C6 C7 1.503(8) .
C7 C8 1.388(9) .
C7 C10 1.399(9) .
C8 H8 0.9300 .
C8 C9 1.398(9) .
C9 H9 0.9300 .
C9 C11 1.367(10) .
C10 C12 1.395(8) .
C11 H11 0.9300 .
C11 C12 1.411(9) .
C12 C13 1.501(9) .
C13 H13A 0.9600 .
C13 H13B 0.9600 .
C13 H13C 0.9600 .
C14 C15 1.482(8) .
C15 H15 0.9300 .
C16 H16A 0.9600 .
C16 H16B 0.9600 .
C16 H16C 0.9600 .
C17 C18 1.340(8) .
C17 C26 1.525(8) .
C18 H18 0.9300 .
C18 C19 1.475(8) .
C20 C21 1.403(8) .
C20 C28 1.400(8) .
C21 C22 1.398(9) .
C21 C30 1.509(9) .
C22 H22 0.9300 .
C22 C23 1.385(10) .
C23 H23 0.9300 .
C23 C29 1.384(9) .
C24 H24 0.9800 .
C24 C25 1.504(8) .
C24 C27 1.541(8) .
C25 H25A 0.9700 .
C25 H25B 0.9700 .
C25 C26 1.502(9) .
C27 H27A 0.9700 .
C27 H27B 0.9700 .
C27 C28 1.500(8) .
C28 C29 1.384(9) .
C29 H29 0.9300 .
C30 H30A 0.9600 .
C30 H30B 0.9600 .
C30 H30C 0.9600 .

loop_
_geom_torsion_atom_site_label_1
_geom_torsion_atom_site_label_2
_geom_torsion_atom_site_label_3
_geom_torsion_atom_site_label_4
_geom_torsion
_geom_torsion_site_symmetry_1
_geom_torsion_site_symmetry_2
_geom_torsion_site_symmetry_3
_geom_torsion_site_symmetry_4
O1 C2 C3 O2 47.8(7) . . . .
O1 C2 C3 C4 -130.8(5) . . . .
O1 C2 C15 C14 -176.2(5) . . . .
O2 C3 C4 C5 162.3(5) . . . .
O3 C14 C15 C2 151.8(6) . . . .
O4 C17 C18 C19 -175.7(5) . . . .
O4 C17 C26 O6 48.6(7) . . . .
O4 C17 C26 C25 -130.5(5) . . . .
N1 C5 C6 C7 -9.1(6) . . . .
N1 C10 C12 C11 -179.8(5) . . . .
N1 C10 C12 C13 -6.5(10) . . . .
N1 C14 C15 C2 -28.0(9) . . . .
N2 C20 C21 C22 179.4(5) . . . .
N2 C20 C21 C30 -5.5(9) . . . .
N2 C20 C28 C27 3.6(7) . . . .
N2 C20 C28 C29 -176.6(5) . . . .
N2 C24 C25 C26 -55.3(6) . . . .
N2 C24 C27 C28 -8.2(6) . . . .
C1 O1 C2 C3 -176.8(5) . . . .
C1 O1 C2 C15 -0.5(8) . . . .
C2 C3 C4 C5 -19.2(7) . . . .
C3 C2 C15 C14 -0.6(10) . . . .
C3 C4 C5 N1 -57.9(6) . . . .
C3 C4 C5 C6 -174.1(5) . . . .
C4 C5 C6 C7 109.2(5) . . . .
C5 N1 C10 C7 -9.9(6) . . . .
C5 N1 C10 C12 162.2(6) . . . .
C5 N1 C14 O3 153.0(5) . . . .
C5 N1 C14 C15 -27.1(7) . . . .
C5 C6 C7 C8 -173.7(6) . . . .
C5 C6 C7 C10 3.7(6) . . . .
C6 C7 C8 C9 174.8(6) . . . .
C6 C7 C10 N1 3.7(7) . . . .
C6 C7 C10 C12 -169.0(5) . . . .
C7 C8 C9 C11 -3.3(9) . . . .
C7 C10 C12 C11 -8.5(8) . . . .
C7 C10 C12 C13 164.8(6) . . . .
C8 C7 C10 N1 -178.6(5) . . . .
C8 C7 C10 C12 8.7(9) . . . .
C8 C9 C11 C12 3.1(10) . . . .
C9 C11 C12 C10 2.8(9) . . . .
C9 C11 C12 C13 -170.9(6) . . . .
C10 N1 C5 C4 -110.7(5) . . . .
C10 N1 C5 C6 11.8(6) . . . .
C10 N1 C14 O3 0.9(9) . . . .
C10 N1 C14 C15 -179.3(5) . . . .
C10 C7 C8 C9 -2.5(9) . . . .
C14 N1 C5 C4 93.0(6) . . . .
C14 N1 C5 C6 -144.6(5) . . . .
C14 N1 C10 C7 144.5(5) . . . .
C14 N1 C10 C12 -43.4(9) . . . .
C15 C2 C3 O2 -128.4(7) . . . .
C15 C2 C3 C4 52.9(8) . . . .
C16 O4 C17 C18 -3.5(9) . . . .
C16 O4 C17 C26 -178.3(5) . . . .
C17 C18 C19 O5 152.9(6) . . . .
C17 C18 C19 N2 -26.2(9) . . . .
C18 C17 C26 O6 -126.3(7) . . . .
C18 C17 C26 C25 54.6(8) . . . .
C19 N2 C20 C21 -42.2(9) . . . .
C19 N2 C20 C28 143.3(5) . . . .
C19 N2 C24 C25 93.3(6) . . . .
C19 N2 C24 C27 -143.5(5) . . . .
C20 N2 C19 O5 1.5(9) . . . .
C20 N2 C19 C18 -179.5(5) . . . .
C20 N2 C24 C25 -112.5(5) . . . .
C20 N2 C24 C27 10.7(6) . . . .
C20 C21 C22 C23 0.6(9) . . . .
C20 C28 C29 C23 -3.8(9) . . . .
C21 C20 C28 C27 -171.3(5) . . . .
C21 C20 C28 C29 8.5(9) . . . .
C21 C22 C23 C29 3.8(10) . . . .
C22 C23 C29 C28 -2.2(9) . . . .
C24 N2 C19 O5 151.3(5) . . . .
C24 N2 C19 C18 -29.7(7) . . . .
C24 N2 C20 C21 165.3(6) . . . .
C24 N2 C20 C28 -9.2(6) . . . .
C24 C25 C26 O6 159.3(6) . . . .
C24 C25 C26 C17 -21.7(8) . . . .
C24 C27 C28 C20 3.2(6) . . . .
C24 C27 C28 C29 -176.6(6) . . . .
C25 C24 C27 C28 110.2(6) . . . .
C26 C17 C18 C19 -1.7(10) . . . .
C27 C24 C25 C26 -171.9(5) . . . .
C27 C28 C29 C23 175.9(6) . . . .
C28 C20 C21 C22 -6.7(8) . . . .
C28 C20 C21 C30 168.4(6) . . . .
C30 C21 C22 C23 -174.8(6) . . . .
